data_2206376
loop_
_publ_author_name
'Andreas F. G. Glawar'
'David J. Watkin'
'Gangadhar J. Sanjayan'
'George E. Tranter'
'Alison A. Edwards'
'George W. J. Fleet'

_publ_section_title
;Isopropyl
 2,5-anhydro-3,4-di-<i>O</i>-<i>tert</i>-butyldiphenylsilyl-<small>L</small>-ribonate
;
_journal_coeditor_code CF6446
_journal_issue 8
_journal_name_full 'Acta Crystallographica Section E'
_journal_page_first o2724
_journal_page_last o2726
_journal_paper_doi 10.1107/S1600536805023822
_journal_volume 61
_journal_year 2005
_chemical_formula_iupac 'C40 H50 O5 Si2'
_chemical_formula_moiety 'C40 H50 O5 Si2'
_chemical_formula_sum 'C40 H50 O5 Si2'
_chemical_formula_weight 667.01
_chemical_name_systematic
;
Isopropyl 2,5-anhydro-3,4-di-O-tert-butyldiphenylsilyl-L-ribonate
;
_space_group_IT_number 4
_symmetry_cell_setting monoclinic
_symmetry_space_group_name_Hall 'P 2yb'
_symmetry_space_group_name_H-M 'P 1 21 1'
_atom_sites_solution_hydrogens geom
_atom_sites_solution_primary direct
_cell_angle_alpha 90
_cell_angle_beta 100.7864(5)
_cell_angle_gamma 90
_cell_formula_units_Z 4
_cell_length_a 17.2952(2)
_cell_length_b 10.7468(2)
_cell_length_c 20.4914(4)
_cell_measurement_reflns_used 8312
_cell_measurement_temperature 190
_cell_measurement_theta_max 30
_cell_measurement_theta_min 5
_cell_volume 3741.40(11)
_computing_cell_refinement DENZO/SCALEPACK
_computing_data_collection 'COLLECT (Nonius, 2001)'
_computing_data_reduction 'DENZO/SCALEPACK (Otwinowski & Minor, 1997)'
_computing_molecular_graphics 'CAMERON (Watkin <i>et al.</i>, 1996)'
_computing_publication_material 'CRYSTALS '
_computing_structure_refinement 'CRYSTALS (Betteridge <i>et al.</i>, 2003)'
_computing_structure_solution 'SIR92 (Altomare <i>et al.</i>, 1994)'
_diffrn_ambient_temperature 190
_diffrn_measured_fraction_theta_full 0.949
_diffrn_measured_fraction_theta_max 0.944
_diffrn_measurement_device_type 'Nonius KappaCCD'
_diffrn_measurement_method \w
_diffrn_radiation_monochromator graphite
_diffrn_radiation_type 'Mo K\a'
_diffrn_radiation_wavelength 0.71073
_diffrn_reflns_av_R_equivalents 0.027
_diffrn_reflns_limit_h_max 24
_diffrn_reflns_limit_h_min -24
_diffrn_reflns_limit_k_max 15
_diffrn_reflns_limit_k_min -15
_diffrn_reflns_limit_l_max 28
_diffrn_reflns_limit_l_min -28
_diffrn_reflns_number 27685
_diffrn_reflns_theta_full 27.912
_diffrn_reflns_theta_max 30.013
_diffrn_reflns_theta_min 5.107
_diffrn_standards_number 0
_exptl_absorpt_coefficient_mu 0.136
_exptl_absorpt_correction_T_max 0.97
_exptl_absorpt_correction_T_min 0.70
_exptl_absorpt_correction_type multi-scan
_exptl_absorpt_process_details '(DENZO/SCALEPACK; Otwinowski & Minor, 1997)'
_exptl_crystal_colour colourless
_exptl_crystal_density_diffrn 1.184
_exptl_crystal_description prism
_exptl_crystal_F_000 1432
_exptl_crystal_size_max 0.40
_exptl_crystal_size_mid 0.20
_exptl_crystal_size_min 0.20
_refine_diff_density_max 0.70
_refine_diff_density_min -0.47
_refine_ls_abs_structure_details 'Flack (1983), 17372 Friedel pairs'
_refine_ls_abs_structure_Flack 0.05(7)
_refine_ls_extinction_method None
_refine_ls_goodness_of_fit_ref 0.9663
_refine_ls_hydrogen_treatment constr
_refine_ls_matrix_type full
_refine_ls_number_parameters 848
_refine_ls_number_reflns 17372
_refine_ls_number_restraints 370
_refine_ls_R_factor_all 0.0500
_refine_ls_R_factor_gt 0.0500
_refine_ls_shift/su_max 0.003389
_refine_ls_structure_factor_coef Fsqd
_refine_ls_weighting_details 'w = 1/[\s^2^(F^2^) + (0.02P)^2^ + 2.21P]  where P = [max(Fo^2^,0) + 2Fc^2^]/3'
_refine_ls_weighting_scheme calc
_refine_ls_wR_factor_all 0.0960
_refine_ls_wR_factor_gt 0.0960
_refine_ls_wR_factor_ref 0.0960
_reflns_number_gt 17372
_reflns_number_total 17372
_reflns_threshold_expression I>-3\s(I)
_cod_data_source_file cf6446.cif
_cod_data_source_block 4
_cod_original_sg_symbol_H-M 'P 21'
_cod_database_code 2206376
_cod_database_fobs_code 2206376

loop_
_symmetry_equiv_pos_as_xyz
x,y,z
-x,y+1/2,-z

loop_
_atom_site_label
_atom_site_fract_x
_atom_site_fract_y
_atom_site_fract_z
_atom_site_U_iso_or_equiv
_atom_site_adp_type
_atom_site_occupancy
_atom_site_disorder_group
_atom_site_type_symbol
Si101 0.27529(3) 0.30044(6) 0.61323(3) 0.0217 Uani 1.0000 3 Si
O102 0.22809(7) 0.31163(14) 0.53577(7) 0.0246 Uani 1.0000 3 O
C103 0.16486(10) 0.23538(18) 0.50601(11) 0.0217 Uani 1.0000 3 C
C104 0.10903(11) 0.3046(2) 0.45241(11) 0.0282 Uani 1.0000 3 C
O105 0.06189(8) 0.20842(15) 0.41694(9) 0.0345 Uani 1.0000 3 O
C106 0.10724(10) 0.0968(2) 0.42112(11) 0.0256 Uani 1.0000 3 C
C107 0.18749(10) 0.12338(18) 0.46664(10) 0.0200 Uani 1.0000 3 C
O108 0.24611(7) 0.16056(13) 0.43144(8) 0.0238 Uani 1.0000 3 O
Si109 0.28559(3) 0.09829(6) 0.37194(3) 0.0200 Uani 1.0000 3 Si
C110 0.33216(10) -0.05648(19) 0.39734(11) 0.0243 Uani 1.0000 3 C
C111 0.34049(12) -0.1010(2) 0.46209(13) 0.0336 Uani 1.0000 3 C
C112 0.37400(13) -0.2174(2) 0.47959(14) 0.0422 Uani 1.0000 3 C
C113 0.40042(13) -0.2900(2) 0.43265(16) 0.0409 Uani 1.0000 3 C
C114 0.39413(12) -0.2468(2) 0.36844(14) 0.0372 Uani 1.0000 3 C
C115 0.35986(11) -0.1320(2) 0.35080(13) 0.0306 Uani 1.0000 3 C
C116 0.20935(10) 0.06992(19) 0.29509(11) 0.0249 Uani 1.0000 3 C
C117 0.17521(14) 0.1650(2) 0.25346(14) 0.0449 Uani 1.0000 3 C
C118 0.11585(17) 0.1416(3) 0.19988(16) 0.0666 Uani 1.0000 3 C
C119 0.08840(14) 0.0229(3) 0.18565(15) 0.0565 Uani 1.0000 3 C
C120 0.12005(12) -0.0733(3) 0.22609(13) 0.0408 Uani 1.0000 3 C
C121 0.17941(11) -0.0500(2) 0.27999(12) 0.0307 Uani 1.0000 3 C
C122 0.36373(11) 0.2169(2) 0.36274(12) 0.0264 Uani 1.0000 3 C
C123 0.42608(13) 0.2113(3) 0.42695(14) 0.0388 Uani 1.0000 3 C
C124 0.32958(14) 0.3495(2) 0.35564(15) 0.0405 Uani 1.0000 3 C
C125 0.29827(17) 0.5551(2) 0.62102(18) 0.0505 Uani 1.0000 3 C
C148 0.40210(14) 0.1865(2) 0.30316(14) 0.0395 Uani 1.0000 3 C
C126 0.06575(10) -0.00860(19) 0.45023(11) 0.0280 Uani 1.0000 3 C
O127 0.09712(9) -0.11542(14) 0.43647(9) 0.0392 Uani 1.0000 3 O
C128 0.07317(14) -0.2296(2) 0.46593(14) 0.0414 Uani 1.0000 3 C
C129 0.1227(2) -0.2470(5) 0.5320(3) 0.1084 Uani 1.0000 3 C
C130 0.0765(4) -0.3287(3) 0.4166(3) 0.1335 Uani 1.0000 3 C
O131 0.01441(10) 0.00282(16) 0.48086(11) 0.0526 Uani 1.0000 3 O
C132 0.34696(12) 0.4345(2) 0.62344(13) 0.0310 Uani 1.0000 3 C
C133 0.39454(14) 0.4398(2) 0.56774(14) 0.0414 Uani 1.0000 3 C
C134 0.40334(15) 0.4268(3) 0.69109(14) 0.0448 Uani 1.0000 3 C
C136 0.20439(11) 0.31981(19) 0.67144(11) 0.0254 Uani 1.0000 3 C
C137 0.22535(12) 0.2833(2) 0.73774(12) 0.0314 Uani 1.0000 3 C
C138 0.17757(14) 0.3079(2) 0.78365(13) 0.0383 Uani 1.0000 3 C
C139 0.10643(14) 0.3670(2) 0.76361(15) 0.0452 Uani 1.0000 3 C
C140 0.08355(14) 0.4029(2) 0.69816(15) 0.0460 Uani 1.0000 3 C
C141 0.13198(13) 0.3803(2) 0.65244(14) 0.0376 Uani 1.0000 3 C
C142 0.32126(11) 0.1427(2) 0.62873(11) 0.0255 Uani 1.0000 3 C
C143 0.39989(12) 0.1172(2) 0.62551(13) 0.0377 Uani 1.0000 3 C
C144 0.43137(13) -0.0014(2) 0.63734(13) 0.0429 Uani 1.0000 3 C
C145 0.38510(14) -0.0979(2) 0.65155(12) 0.0380 Uani 1.0000 3 C
C146 0.30716(13) -0.0770(2) 0.65378(11) 0.0338 Uani 1.0000 3 C
C147 0.27602(12) 0.0428(2) 0.64295(11) 0.0299 Uani 1.0000 3 C
H1031 0.1376 0.2056 0.5394 0.0312 Uiso 1.0000 3 H
H1041 0.1397 0.3480 0.4233 0.0397 Uiso 1.0000 3 H
H1042 0.0772 0.3644 0.4692 0.0400 Uiso 1.0000 3 H
H1061 0.1140 0.0722 0.3764 0.0355 Uiso 1.0000 3 H
H1071 0.2038 0.0506 0.4953 0.0263 Uiso 1.0000 3 H
H1111 0.3233 -0.0524 0.4946 0.0475 Uiso 1.0000 3 H
H1121 0.3788 -0.2470 0.5242 0.0598 Uiso 1.0000 3 H
H1131 0.4235 -0.3674 0.4446 0.0570 Uiso 1.0000 3 H
H1141 0.4138 -0.2959 0.3365 0.0521 Uiso 1.0000 3 H
H1151 0.3546 -0.1055 0.3062 0.0426 Uiso 1.0000 3 H
H1171 0.1932 0.2471 0.2614 0.0590 Uiso 1.0000 3 H
H1181 0.0953 0.2078 0.1737 0.0872 Uiso 1.0000 3 H
H1191 0.0486 0.0078 0.1491 0.0747 Uiso 1.0000 3 H
H1201 0.0998 -0.1562 0.2170 0.0566 Uiso 1.0000 3 H
H1211 0.2018 -0.1190 0.3079 0.0417 Uiso 1.0000 3 H
H1231 0.4668 0.2728 0.4252 0.0672 Uiso 1.0000 3 H
H1232 0.4509 0.1318 0.4315 0.0664 Uiso 1.0000 3 H
H1233 0.4015 0.2263 0.4648 0.0678 Uiso 1.0000 3 H
H1241 0.3711 0.4093 0.3573 0.0727 Uiso 1.0000 3 H
H1242 0.2942 0.3572 0.3128 0.0727 Uiso 1.0000 3 H
H1243 0.3004 0.3650 0.3918 0.0728 Uiso 1.0000 3 H
H1281 0.0173 -0.2170 0.4720 0.0623 Uiso 1.0000 3 H
H1291 0.1030 -0.3142 0.5558 0.1845 Uiso 1.0000 3 H
H1292 0.1743 -0.2726 0.5226 0.1841 Uiso 1.0000 3 H
H1293 0.1277 -0.1714 0.5573 0.1853 Uiso 1.0000 3 H
H1301 0.0446 -0.3984 0.4247 0.2656 Uiso 1.0000 3 H
H1302 0.0602 -0.2953 0.3730 0.2656 Uiso 1.0000 3 H
H1303 0.1307 -0.3525 0.4223 0.2660 Uiso 1.0000 3 H
H1331 0.4273 0.5142 0.5714 0.0744 Uiso 1.0000 3 H
H1332 0.3594 0.4434 0.5249 0.0753 Uiso 1.0000 3 H
H1333 0.4280 0.3667 0.5689 0.0745 Uiso 1.0000 3 H
H1341 0.4376 0.4988 0.6959 0.0794 Uiso 1.0000 3 H
H1342 0.4372 0.3521 0.6953 0.0795 Uiso 1.0000 3 H
H1343 0.3727 0.4290 0.7274 0.0797 Uiso 1.0000 3 H
H1371 0.2740 0.2420 0.7510 0.0450 Uiso 1.0000 3 H
H1381 0.1945 0.2836 0.8290 0.0550 Uiso 1.0000 3 H
H1391 0.0710 0.3800 0.7938 0.0669 Uiso 1.0000 3 H
H1401 0.0352 0.4432 0.6844 0.0655 Uiso 1.0000 3 H
H1411 0.1158 0.4078 0.6075 0.0532 Uiso 1.0000 3 H
H1431 0.4336 0.1828 0.6146 0.0538 Uiso 1.0000 3 H
H1441 0.4839 -0.0177 0.6323 0.0626 Uiso 1.0000 3 H
H1451 0.4055 -0.1784 0.6598 0.0529 Uiso 1.0000 3 H
H1461 0.2759 -0.1458 0.6626 0.0479 Uiso 1.0000 3 H
H1471 0.2235 0.0561 0.6482 0.0414 Uiso 1.0000 3 H
H1251 0.3341 0.6245 0.6241 0.0922 Uiso 1.0000 3 H
H1252 0.2621 0.5606 0.5790 0.0916 Uiso 1.0000 3 H
H1253 0.2694 0.5575 0.6573 0.0914 Uiso 1.0000 3 H
H1481 0.4459 0.2468 0.2991 0.0723 Uiso 1.0000 3 H
H1482 0.3638 0.1872 0.2623 0.0736 Uiso 1.0000 3 H
H1483 0.4250 0.1035 0.3083 0.0731 Uiso 1.0000 3 H
Si1 0.72364(3) 0.30675(6) 1.12684(3) 0.0204 Uani 1.0000 3 Si
O2 0.75835(7) 0.24766(14) 1.06464(8) 0.0260 Uani 1.0000 3 O
C3 0.82073(11) 0.26353(19) 1.03004(12) 0.0255 Uani 1.0000 3 C
C4 0.90180(11) 0.2759(2) 1.07447(12) 0.0309 Uani 1.0000 3 C
O5 0.92895(9) 0.15133(16) 1.09127(10) 0.0419 Uani 1.0000 3 O
C6 0.87482(11) 0.06489(19) 1.05594(11) 0.0262 Uani 1.0000 3 C
C7 0.83186(10) 0.13924(18) 0.99583(10) 0.0215 Uani 1.0000 3 C
O8 0.76326(7) 0.07700(13) 0.96519(7) 0.0229 Uani 1.0000 3 O
Si9 0.71442(3) 0.09575(6) 0.88852(3) 0.0208 Uani 1.0000 3 Si
C10 0.66986(11) 0.25538(19) 0.87472(11) 0.0236 Uani 1.0000 3 C
C11 0.59149(12) 0.2803(2) 0.87726(12) 0.0348 Uani 1.0000 3 C
C12 0.56001(13) 0.3987(2) 0.86442(13) 0.0414 Uani 1.0000 3 C
C13 0.60653(14) 0.4952(2) 0.84966(12) 0.0371 Uani 1.0000 3 C
C14 0.68474(14) 0.4740(2) 0.84830(12) 0.0360 Uani 1.0000 3 C
C15 0.71607(12) 0.3554(2) 0.86050(12) 0.0302 Uani 1.0000 3 C
C16 0.78341(10) 0.07544(18) 0.82865(11) 0.0245 Uani 1.0000 3 C
C17 0.85308(12) 0.0067(2) 0.84432(13) 0.0321 Uani 1.0000 3 C
C18 0.90013(13) -0.0147(2) 0.79708(15) 0.0405 Uani 1.0000 3 C
C19 0.87767(14) 0.0310(2) 0.73354(14) 0.0420 Uani 1.0000 3 C
C20 0.80865(14) 0.0981(2) 0.71612(13) 0.0404 Uani 1.0000 3 C
C21 0.76297(12) 0.1211(2) 0.76376(12) 0.0309 Uani 1.0000 3 C
C22 0.64055(12) -0.0354(2) 0.87710(12) 0.0280 Uani 1.0000 3 C
C23 0.59349(14) -0.0406(2) 0.93337(14) 0.0399 Uani 1.0000 3 C
C24 0.68739(15) -0.1577(2) 0.87864(16) 0.0434 Uani 1.0000 3 C
C25 0.58456(13) -0.0253(3) 0.81001(13) 0.0399 Uani 1.0000 3 C
C26 0.91929(10) -0.04672(19) 1.03593(10) 0.0269 Uani 1.0000 3 C
O27 0.88236(9) -0.15138(14) 1.04527(11) 0.0452 Uani 1.0000 3 O
C28 0.91735(14) -0.2698(2) 1.02870(15) 0.0426 Uani 1.0000 3 C
C29 0.9674(3) -0.3147(4) 1.0886(2) 0.1224 Uani 1.0000 3 C
C30 0.8509(2) -0.3547(4) 1.0019(3) 0.1365 Uani 1.0000 3 C
O31 0.97855(9) -0.04067(15) 1.01401(10) 0.0422 Uani 1.0000 3 O
C32 0.64550(11) 0.18924(19) 1.13738(12) 0.0259 Uani 1.0000 3 C
C33 0.58200(13) 0.1943(2) 1.07413(15) 0.0386 Uani 1.0000 3 C
C34 0.60892(14) 0.2200(2) 1.19755(14) 0.0396 Uani 1.0000 3 C
C35 0.67821(13) 0.0551(2) 1.14394(15) 0.0393 Uani 1.0000 3 C
C36 0.80372(10) 0.33135(19) 1.20143(11) 0.0252 Uani 1.0000 3 C
C37 0.83211(12) 0.4511(2) 1.21847(12) 0.0311 Uani 1.0000 3 C
C38 0.89514(12) 0.4715(2) 1.27029(13) 0.0395 Uani 1.0000 3 C
C39 0.93142(14) 0.3739(3) 1.30614(14) 0.0527 Uani 1.0000 3 C
C40 0.90507(16) 0.2544(3) 1.29044(16) 0.0646 Uani 1.0000 3 C
C41 0.84217(14) 0.2334(2) 1.23836(14) 0.0454 Uani 1.0000 3 C
C42 0.67599(10) 0.46124(19) 1.10335(11) 0.0232 Uani 1.0000 3 C
C43 0.64981(11) 0.5375(2) 1.15032(12) 0.0281 Uani 1.0000 3 C
C44 0.61324(11) 0.6509(2) 1.13260(13) 0.0327 Uani 1.0000 3 C
C45 0.60239(13) 0.6909(2) 1.06750(16) 0.0395 Uani 1.0000 3 C
C46 0.62701(13) 0.6172(2) 1.02008(14) 0.0409 Uani 1.0000 3 C
C47 0.66296(12) 0.5029(2) 1.03770(12) 0.0317 Uani 1.0000 3 C
H31 0.8099 0.3330 0.9981 0.0353 Uiso 1.0000 3 H
H41 0.9003 0.3225 1.1146 0.0440 Uiso 1.0000 3 H
H42 0.9368 0.3186 1.0504 0.0445 Uiso 1.0000 3 H
H61 0.8380 0.0319 1.0828 0.0346 Uiso 1.0000 3 H
H71 0.8700 0.1499 0.9647 0.0290 Uiso 1.0000 3 H
H111 0.5578 0.2129 0.8884 0.0487 Uiso 1.0000 3 H
H121 0.5055 0.4116 0.8656 0.0588 Uiso 1.0000 3 H
H131 0.5852 0.5746 0.8413 0.0519 Uiso 1.0000 3 H
H141 0.7181 0.5375 0.8382 0.0517 Uiso 1.0000 3 H
H151 0.7695 0.3425 0.8590 0.0445 Uiso 1.0000 3 H
H171 0.8684 -0.0266 0.8870 0.0456 Uiso 1.0000 3 H
H181 0.9472 -0.0615 0.8081 0.0594 Uiso 1.0000 3 H
H191 0.9091 0.0150 0.7022 0.0637 Uiso 1.0000 3 H
H201 0.7933 0.1303 0.6730 0.0597 Uiso 1.0000 3 H
H211 0.7173 0.1693 0.7523 0.0443 Uiso 1.0000 3 H
H231 0.5613 -0.1158 0.9258 0.0723 Uiso 1.0000 3 H
H232 0.6271 -0.0484 0.9771 0.0717 Uiso 1.0000 3 H
H233 0.5590 0.0293 0.9327 0.0716 Uiso 1.0000 3 H
H241 0.6503 -0.2273 0.8742 0.0764 Uiso 1.0000 3 H
H242 0.7251 -0.1668 0.9209 0.0763 Uiso 1.0000 3 H
H243 0.7162 -0.1589 0.8413 0.0773 Uiso 1.0000 3 H
H251 0.5511 -0.0992 0.8046 0.0684 Uiso 1.0000 3 H
H252 0.5508 0.0490 0.8086 0.0689 Uiso 1.0000 3 H
H253 0.6140 -0.0220 0.7725 0.0685 Uiso 1.0000 3 H
H281 0.9427 -0.2555 0.9917 0.0645 Uiso 1.0000 3 H
H291 1.0073 -0.3692 1.0765 0.2047 Uiso 1.0000 3 H
H292 0.9275 -0.3628 1.1093 0.2041 Uiso 1.0000 3 H
H293 0.9889 -0.2487 1.1179 0.2057 Uiso 1.0000 3 H
H301 0.8700 -0.4403 1.0034 0.2369 Uiso 1.0000 3 H
H302 0.8063 -0.3442 1.0243 0.2373 Uiso 1.0000 3 H
H303 0.8342 -0.3322 0.9556 0.2374 Uiso 1.0000 3 H
H331 0.5420 0.1350 1.0755 0.0679 Uiso 1.0000 3 H
H332 0.5573 0.2752 1.0679 0.0661 Uiso 1.0000 3 H
H333 0.6027 0.1747 1.0344 0.0669 Uiso 1.0000 3 H
H341 0.5667 0.1604 1.1991 0.0727 Uiso 1.0000 3 H
H342 0.6478 0.2112 1.2378 0.0729 Uiso 1.0000 3 H
H343 0.5884 0.3041 1.1940 0.0739 Uiso 1.0000 3 H
H351 0.6351 -0.0039 1.1449 0.0688 Uiso 1.0000 3 H
H352 0.7169 0.0447 1.1836 0.0700 Uiso 1.0000 3 H
H353 0.7019 0.0374 1.1068 0.0699 Uiso 1.0000 3 H
H371 0.8103 0.5183 1.1929 0.0431 Uiso 1.0000 3 H
H381 0.9109 0.5541 1.2814 0.0550 Uiso 1.0000 3 H
H391 0.9746 0.3889 1.3415 0.0705 Uiso 1.0000 3 H
H401 0.9275 0.1871 1.3145 0.0831 Uiso 1.0000 3 H
H411 0.8261 0.1523 1.2278 0.0598 Uiso 1.0000 3 H
H431 0.6578 0.5132 1.1955 0.0393 Uiso 1.0000 3 H
H441 0.5950 0.7015 1.1651 0.0455 Uiso 1.0000 3 H
H451 0.5773 0.7684 1.0554 0.0549 Uiso 1.0000 3 H
H461 0.6197 0.6445 0.9761 0.0578 Uiso 1.0000 3 H
H471 0.6791 0.4522 1.0050 0.0437 Uiso 1.0000 3 H

loop_
_atom_site_aniso_label
_atom_site_aniso_U_11
_atom_site_aniso_U_22
_atom_site_aniso_U_33
_atom_site_aniso_U_12
_atom_site_aniso_U_13
_atom_site_aniso_U_23
Si101 0.0227(2) 0.0186(2) 0.0240(3) -0.0011(2) 0.0046(2) -0.0021(2)
O102 0.0272(6) 0.0222(6) 0.0241(8) -0.0041(6) 0.0043(5) -0.0013(6)
C103 0.0180(7) 0.0240(9) 0.0234(10) -0.0005(7) 0.0048(7) 0.0006(8)
C104 0.0231(8) 0.0260(9) 0.0356(11) 0.0059(8) 0.0058(8) 0.0042(9)
O105 0.0216(6) 0.0347(8) 0.0424(10) 0.0025(6) -0.0060(6) 0.0043(7)
C106 0.0196(7) 0.0302(10) 0.0266(10) -0.0019(8) 0.0033(7) -0.0003(9)
C107 0.0174(7) 0.0207(9) 0.0215(10) 0.0000(6) 0.0025(7) 0.0000(7)
O108 0.0199(6) 0.0256(7) 0.0271(8) -0.0031(5) 0.0075(5) -0.0054(6)
Si109 0.0177(2) 0.0211(2) 0.0209(3) 0.00225(19) 0.00274(18) -0.0004(2)
C110 0.0197(8) 0.0244(10) 0.0269(11) 0.0029(7) -0.0007(7) -0.0015(9)
C111 0.0326(10) 0.0343(12) 0.0329(14) 0.0103(9) 0.0039(9) 0.0029(11)
C112 0.0461(13) 0.0406(14) 0.0383(16) 0.0147(11) 0.0038(11) 0.0136(12)
C113 0.0386(12) 0.0270(11) 0.0535(19) 0.0131(9) -0.0010(11) 0.0052(12)
C114 0.0324(10) 0.0308(11) 0.0453(16) 0.0091(9) -0.0011(10) -0.0100(11)
C115 0.0299(9) 0.0302(11) 0.0304(13) 0.0042(8) 0.0025(9) -0.0029(10)
C116 0.0217(8) 0.0289(10) 0.0235(10) 0.0038(7) 0.0030(7) -0.0028(8)
C117 0.0456(13) 0.0344(13) 0.0459(16) 0.0044(10) -0.0142(12) 0.0026(12)
C118 0.0658(18) 0.0546(18) 0.061(2) 0.0127(15) -0.0352(16) 0.0082(16)
C119 0.0435(14) 0.0607(18) 0.0529(19) 0.0042(13) -0.0232(12) -0.0104(15)
C120 0.0292(10) 0.0434(13) 0.0457(16) 0.0021(9) -0.0034(10) -0.0142(12)
C121 0.0265(9) 0.0321(11) 0.0313(12) 0.0020(8) 0.0001(8) -0.0038(10)
C122 0.0220(8) 0.0268(10) 0.0310(12) -0.0033(7) 0.0061(8) -0.0004(9)
C123 0.0277(10) 0.0477(14) 0.0381(15) -0.0084(10) -0.0012(10) -0.0011(12)
C124 0.0392(12) 0.0282(11) 0.0554(18) -0.0043(9) 0.0125(11) 0.0037(12)
C125 0.0608(16) 0.0212(11) 0.072(2) -0.0071(11) 0.0183(15) -0.0060(13)
C148 0.0374(11) 0.0452(14) 0.0410(15) -0.0054(10) 0.0200(10) -0.0018(12)
C126 0.0194(8) 0.0313(10) 0.0335(11) -0.0057(7) 0.0054(7) -0.0069(8)
O127 0.0443(8) 0.0288(7) 0.0525(11) -0.0037(6) 0.0299(8) -0.0047(7)
C128 0.0444(12) 0.0323(11) 0.0546(16) -0.0044(9) 0.0272(11) -0.0014(11)
C129 0.079(3) 0.126(4) 0.107(4) -0.025(3) -0.016(2) 0.060(3)
C130 0.274(7) 0.0324(16) 0.135(5) -0.037(3) 0.141(5) -0.023(2)
O131 0.0464(9) 0.0373(9) 0.0866(16) -0.0035(7) 0.0446(10) -0.0030(9)
C132 0.0327(10) 0.0257(10) 0.0347(13) -0.0081(8) 0.0069(9) -0.0047(10)
C133 0.0458(13) 0.0367(13) 0.0440(15) -0.0163(11) 0.0148(11) -0.0034(12)
C134 0.0431(13) 0.0474(15) 0.0423(16) -0.0168(11) 0.0040(11) -0.0145(13)
C136 0.0283(8) 0.0235(9) 0.0251(10) -0.0022(7) 0.0064(7) -0.0036(9)
C137 0.0333(10) 0.0305(11) 0.0304(12) -0.0004(8) 0.0058(9) 0.0008(9)
C138 0.0475(12) 0.0409(13) 0.0282(12) -0.0055(11) 0.0117(10) 0.0013(11)
C139 0.0468(13) 0.0491(15) 0.0458(16) 0.0011(12) 0.0248(12) -0.0097(13)
C140 0.0370(12) 0.0566(16) 0.0461(16) 0.0141(11) 0.0122(11) -0.0031(13)
C141 0.0367(11) 0.0416(13) 0.0347(14) 0.0114(10) 0.0071(9) 0.0004(11)
C142 0.0245(8) 0.0242(9) 0.0276(11) 0.0015(7) 0.0041(8) -0.0020(9)
C143 0.0261(9) 0.0299(12) 0.0578(17) 0.0006(8) 0.0099(10) 0.0015(12)
C144 0.0286(10) 0.0372(13) 0.063(2) 0.0115(10) 0.0090(11) 0.0029(13)
C145 0.0452(12) 0.0266(11) 0.0403(16) 0.0090(9) 0.0034(11) 0.0025(11)
C146 0.0416(11) 0.0248(10) 0.0356(14) -0.0010(9) 0.0089(10) 0.0029(10)
C147 0.0273(9) 0.0278(11) 0.0347(13) 0.0004(8) 0.0061(9) 0.0016(10)
Si1 0.0194(2) 0.0204(2) 0.0210(3) 0.00287(19) 0.00248(19) 0.0002(2)
O2 0.0214(6) 0.0279(7) 0.0300(9) 0.0009(5) 0.0079(6) -0.0052(6)
C3 0.0227(8) 0.0230(9) 0.0321(12) -0.0005(7) 0.0087(8) -0.0007(9)
C4 0.0224(8) 0.0337(11) 0.0373(13) -0.0061(8) 0.0075(8) -0.0129(9)
O5 0.0340(8) 0.0385(9) 0.0450(11) 0.0072(7) -0.0137(7) -0.0127(8)
C6 0.0234(8) 0.0279(10) 0.0259(10) 0.0053(7) 0.0008(7) -0.0031(8)
C7 0.0214(8) 0.0228(9) 0.0211(10) -0.0007(7) 0.0061(7) -0.0005(8)
O8 0.0219(6) 0.0235(7) 0.0228(7) -0.0017(5) 0.0027(5) -0.0005(6)
Si9 0.0202(2) 0.0204(2) 0.0215(3) 0.0002(2) 0.00308(19) -0.0002(2)
C10 0.0236(8) 0.0208(9) 0.0256(11) 0.0006(7) 0.0025(8) 0.0027(8)
C11 0.0267(9) 0.0274(11) 0.0508(16) 0.0009(8) 0.0088(9) 0.0024(11)
C12 0.0306(10) 0.0328(12) 0.0609(19) 0.0066(9) 0.0088(11) 0.0019(12)
C13 0.0464(12) 0.0245(11) 0.0393(15) 0.0109(9) 0.0050(11) 0.0033(10)
C14 0.0456(12) 0.0233(10) 0.0401(15) -0.0032(9) 0.0107(11) 0.0056(10)
C15 0.0300(9) 0.0261(10) 0.0354(13) 0.0024(8) 0.0085(9) 0.0026(10)
C16 0.0241(8) 0.0229(9) 0.0269(11) -0.0011(7) 0.0057(7) -0.0012(8)
C17 0.0330(10) 0.0345(11) 0.0290(12) 0.0060(9) 0.0065(9) -0.0034(10)
C18 0.0314(11) 0.0421(13) 0.0510(16) 0.0080(9) 0.0157(10) -0.0065(12)
C19 0.0472(13) 0.0433(14) 0.0424(15) -0.0038(11) 0.0261(11) -0.0056(12)
C20 0.0535(13) 0.0423(13) 0.0295(13) -0.0007(12) 0.0183(10) 0.0041(11)
C21 0.0319(9) 0.0330(11) 0.0290(12) 0.0005(8) 0.0085(8) 0.0011(10)
C22 0.0269(9) 0.0235(9) 0.0324(12) -0.0052(8) 0.0028(8) -0.0024(9)
C23 0.0401(11) 0.0398(13) 0.0420(15) -0.0148(10) 0.0139(10) 0.0014(12)
C24 0.0445(12) 0.0227(11) 0.0623(19) -0.0024(9) 0.0081(12) -0.0037(12)
C25 0.0350(11) 0.0483(15) 0.0332(14) -0.0107(10) -0.0019(10) -0.0076(12)
C26 0.0224(8) 0.0296(9) 0.0275(10) 0.0059(7) 0.0012(7) 0.0008(8)
O27 0.0384(8) 0.0267(7) 0.0776(14) 0.0054(6) 0.0291(8) 0.0011(8)
C28 0.0402(12) 0.0272(10) 0.0661(18) 0.0077(9) 0.0249(12) 0.0032(11)
C29 0.185(5) 0.091(3) 0.074(3) 0.101(3) -0.020(3) -0.020(2)
C30 0.079(3) 0.063(2) 0.246(8) 0.021(2) -0.027(3) -0.054(4)
O31 0.0328(7) 0.0343(8) 0.0643(12) 0.0025(6) 0.0219(8) -0.0004(8)
C32 0.0229(8) 0.0265(10) 0.0290(12) 0.0013(7) 0.0068(8) 0.0008(9)
C33 0.0279(10) 0.0429(13) 0.0421(16) -0.0065(9) -0.0006(10) -0.0009(12)
C34 0.0413(12) 0.0411(13) 0.0411(15) -0.0054(10) 0.0198(11) 0.0008(12)
C35 0.0352(11) 0.0235(10) 0.0599(19) -0.0005(9) 0.0105(11) 0.0038(12)
C36 0.0218(8) 0.0286(10) 0.0240(10) 0.0035(7) 0.0014(7) -0.0008(8)
C37 0.0262(9) 0.0303(11) 0.0351(13) 0.0026(8) 0.0012(9) 0.0003(10)
C38 0.0304(10) 0.0424(13) 0.0409(14) -0.0078(9) -0.0054(10) -0.0061(12)
C39 0.0389(12) 0.0598(17) 0.0489(18) -0.0090(12) -0.0194(12) 0.0073(14)
C40 0.0575(17) 0.0462(16) 0.072(2) 0.0009(13) -0.0351(16) 0.0166(16)
C41 0.0458(13) 0.0309(12) 0.0504(17) 0.0013(10) -0.0142(12) 0.0076(12)
C42 0.0202(8) 0.0228(9) 0.0254(11) 0.0024(7) 0.0008(7) -0.0002(9)
C43 0.0276(9) 0.0299(11) 0.0247(11) 0.0066(8) -0.0006(8) -0.0021(9)
C44 0.0295(10) 0.0291(11) 0.0375(14) 0.0068(8) 0.0013(9) -0.0073(10)
C45 0.0363(11) 0.0297(12) 0.0494(18) 0.0111(9) 0.0000(11) 0.0063(12)
C46 0.0480(13) 0.0401(14) 0.0337(14) 0.0122(11) 0.0055(11) 0.0122(12)
C47 0.0342(10) 0.0355(12) 0.0244(12) 0.0065(9) 0.0032(9) 0.0016(10)

loop_
_atom_type_symbol
_atom_type_scat_dispersion_real
_atom_type_scat_dispersion_imag
_atom_type_scat_source
C 0.0033 0.0016 'International Tables Vol C 4.2.6.8 and 6.1.1.4'
H 0.0000 0.0000 'International Tables Vol C 4.2.6.8 and 6.1.1.4'
O 0.0106 0.0060 'International Tables Vol C 4.2.6.8 and 6.1.1.4'
Si 0.0817 0.0704 'International Tables Vol C 4.2.6.8 and 6.1.1.4'

loop_
_geom_angle_atom_site_label_1
_geom_angle_atom_site_label_2
_geom_angle_atom_site_label_3
_geom_angle
_geom_angle_publ_flag
O102 Si101 C132 104.35(10) no
O102 Si101 C136 109.85(8) no
C132 Si101 C136 109.81(10) no
O102 Si101 C142 110.31(9) no
C132 Si101 C142 115.03(10) no
C136 Si101 C142 107.44(9) no
Si101 O102 C103 125.33(13) no
O102 C103 C104 111.43(16) no
O102 C103 C107 115.35(14) no
C104 C103 C107 101.20(17) no
O102 C103 H1031 109.4 no
C104 C103 H1031 110.5 no
C107 C103 H1031 108.7 no
C103 C104 O105 103.81(16) no
C103 C104 H1041 109.2 no
O105 C104 H1041 110.8 no
C103 C104 H1042 113.8 no
O105 C104 H1042 111.0 no
H1041 C104 H1042 108.2 no
C104 O105 C106 108.85(14) no
O105 C106 C107 107.59(16) no
O105 C106 C126 110.81(15) no
C107 C106 C126 109.67(17) no
O105 C106 H1061 109.3 no
C107 C106 H1061 111.3 no
C126 C106 H1061 108.2 no
C103 C107 C106 99.95(14) no
C103 C107 O108 108.95(15) no
C106 C107 O108 113.22(17) no
C103 C107 H1071 112.3 no
C106 C107 H1071 109.7 no
O108 C107 H1071 112.2 no
C107 O108 Si109 134.60(13) no
O108 Si109 C110 111.73(9) no
O108 Si109 C116 111.29(8) no
C110 Si109 C116 106.60(9) no
O108 Si109 C122 101.69(9) no
C110 Si109 C122 110.29(9) no
C116 Si109 C122 115.33(10) no
Si109 C110 C111 122.06(16) no
Si109 C110 C115 120.48(17) no
C111 C110 C115 117.5(2) no
C110 C111 C112 121.1(2) no
C110 C111 H1111 119.7 no
C112 C111 H1111 119.2 no
C111 C112 C113 120.2(3) no
C111 C112 H1121 120.0 no
C113 C112 H1121 119.8 no
C112 C113 C114 119.8(2) no
C112 C113 H1131 120.1 no
C114 C113 H1131 120.2 no
C113 C114 C115 120.1(2) no
C113 C114 H1141 119.6 no
C115 C114 H1141 120.3 no
C110 C115 C114 121.4(2) no
C110 C115 H1151 119.9 no
C114 C115 H1151 118.7 no
Si109 C116 C117 123.05(17) no
Si109 C116 C121 120.41(16) no
C117 C116 C121 116.3(2) no
C116 C117 C118 121.5(3) no
C116 C117 H1171 119.7 no
C118 C117 H1171 118.8 no
C117 C118 C119 121.0(3) no
C117 C118 H1181 118.1 no
C119 C118 H1181 120.9 no
C118 C119 C120 119.2(2) no
C118 C119 H1191 120.4 no
C120 C119 H1191 120.3 no
C119 C120 C121 119.9(2) no
C119 C120 H1201 119.4 no
C121 C120 H1201 120.7 no
C116 C121 C120 122.1(2) no
C116 C121 H1211 118.8 no
C120 C121 H1211 119.1 no
Si109 C122 C123 106.72(16) no
Si109 C122 C124 111.37(13) no
C123 C122 C124 108.2(2) no
Si109 C122 C148 111.10(16) no
C123 C122 C148 109.55(19) no
C124 C122 C148 109.8(2) no
C122 C123 H1231 109.8 no
C122 C123 H1232 110.4 no
H1231 C123 H1232 107.3 no
C122 C123 H1233 109.7 no
H1231 C123 H1233 110.4 no
H1232 C123 H1233 109.3 no
C122 C124 H1241 110.2 no
C122 C124 H1242 109.2 no
H1241 C124 H1242 108.3 no
C122 C124 H1243 109.1 no
H1241 C124 H1243 110.2 no
H1242 C124 H1243 109.8 no
C132 C125 H1251 107.9 no
C132 C125 H1252 109.8 no
H1251 C125 H1252 108.2 no
C132 C125 H1253 110.7 no
H1251 C125 H1253 110.2 no
H1252 C125 H1253 109.9 no
C122 C148 H1481 111.8 no
C122 C148 H1482 111.1 no
H1481 C148 H1482 109.1 no
C122 C148 H1483 109.8 no
H1481 C148 H1483 107.4 no
H1482 C148 H1483 107.5 no
C106 C126 O127 108.69(16) no
C106 C126 O131 125.83(19) no
O127 C126 O131 125.5(2) no
C126 O127 C128 118.79(16) no
O127 C128 C129 109.0(2) no
O127 C128 C130 105.8(2) no
C129 C128 C130 116.6(4) no
O127 C128 H1281 107.0 no
C129 C128 H1281 108.1 no
C130 C128 H1281 110.0 no
C128 C129 H1291 110.9 no
C128 C129 H1292 104.4 no
H1291 C129 H1292 107.8 no
C128 C129 H1293 111.6 no
H1291 C129 H1293 111.4 no
H1292 C129 H1293 110.4 no
C128 C130 H1301 110.2 no
C128 C130 H1302 109.1 no
H1301 C130 H1302 112.1 no
C128 C130 H1303 105.7 no
H1301 C130 H1303 110.5 no
H1302 C130 H1303 109.0 no
C125 C132 Si101 107.16(15) no
C125 C132 C133 108.2(2) no
Si101 C132 C133 112.32(16) no
C125 C132 C134 108.9(2) no
Si101 C132 C134 110.53(17) no
C133 C132 C134 109.60(19) no
C132 C133 H1331 111.0 no
C132 C133 H1332 110.1 no
H1331 C133 H1332 107.1 no
C132 C133 H1333 110.7 no
H1331 C133 H1333 109.0 no
H1332 C133 H1333 108.9 no
C132 C134 H1341 108.7 no
C132 C134 H1342 112.8 no
H1341 C134 H1342 107.4 no
C132 C134 H1343 109.6 no
H1341 C134 H1343 108.0 no
H1342 C134 H1343 110.2 no
Si101 C136 C137 120.42(15) no
Si101 C136 C141 122.15(17) no
C137 C136 C141 117.20(19) no
C136 C137 C138 121.8(2) no
C136 C137 H1371 117.9 no
C138 C137 H1371 120.3 no
C137 C138 C139 119.8(2) no
C137 C138 H1381 119.6 no
C139 C138 H1381 120.6 no
C138 C139 C140 119.7(2) no
C138 C139 H1391 121.2 no
C140 C139 H1391 119.0 no
C139 C140 C141 120.4(2) no
C139 C140 H1401 119.9 no
C141 C140 H1401 119.6 no
C136 C141 C140 121.0(2) no
C136 C141 H1411 119.8 no
C140 C141 H1411 119.2 no
Si101 C142 C143 123.59(17) no
Si101 C142 C147 119.75(14) no
C143 C142 C147 116.6(2) no
C142 C143 C144 121.5(2) no
C142 C143 H1431 120.1 no
C144 C143 H1431 118.4 no
C143 C144 C145 120.3(2) no
C143 C144 H1441 120.2 no
C145 C144 H1441 119.3 no
C144 C145 C146 119.8(2) no
C144 C145 H1451 121.3 no
C146 C145 H1451 118.9 no
C145 C146 C147 119.7(2) no
C145 C146 H1461 118.3 no
C147 C146 H1461 122.0 no
C146 C147 C142 121.95(19) no
C146 C147 H1471 118.1 no
C142 C147 H1471 119.8 no
O2 Si1 C32 101.78(9) no
O2 Si1 C36 111.48(8) no
C32 Si1 C36 115.76(10) no
O2 Si1 C42 110.57(9) no
C32 Si1 C42 109.35(8) no
C36 Si1 C42 107.80(9) no
Si1 O2 C3 140.64(14) no
O2 C3 C4 114.49(19) no
O2 C3 C7 107.31(15) no
C4 C3 C7 99.66(16) no
O2 C3 H31 111.0 no
C4 C3 H31 111.7 no
C7 C3 H31 112.2 no
C3 C4 O5 106.50(16) no
C3 C4 H41 112.6 no
O5 C4 H41 109.7 no
C3 C4 H42 109.2 no
O5 C4 H42 110.9 no
H41 C4 H42 107.9 no
C4 O5 C6 109.43(15) no
O5 C6 C7 104.03(16) no
O5 C6 C26 109.59(15) no
C7 C6 C26 112.73(17) no
O5 C6 H61 112.7 no
C7 C6 H61 111.7 no
C26 C6 H61 106.2 no
C6 C7 C3 99.74(17) no
C6 C7 O8 110.60(16) no
C3 C7 O8 116.78(15) no
C6 C7 H71 106.9 no
C3 C7 H71 110.0 no
O8 C7 H71 111.8 no
C7 O8 Si9 127.34(13) no
O8 Si9 C10 112.14(9) no
O8 Si9 C16 109.46(8) no
C10 Si9 C16 107.49(9) no
O8 Si9 C22 103.93(9) no
C10 Si9 C22 114.44(9) no
C16 Si9 C22 109.30(10) no
Si9 C10 C11 122.98(15) no
Si9 C10 C15 119.79(14) no
C11 C10 C15 117.22(19) no
C10 C11 C12 121.2(2) no
C10 C11 H111 119.4 no
C12 C11 H111 119.4 no
C11 C12 C13 120.4(2) no
C11 C12 H121 118.7 no
C13 C12 H121 120.9 no
C12 C13 C14 119.7(2) no
C12 C13 H131 120.1 no
C14 C13 H131 120.2 no
C13 C14 C15 120.0(2) no
C13 C14 H141 122.0 no
C15 C14 H141 118.0 no
C10 C15 C14 121.49(19) no
C10 C15 H151 119.7 no
C14 C15 H151 118.8 no
Si9 C16 C17 122.49(17) no
Si9 C16 C21 120.12(14) no
C17 C16 C21 117.18(19) no
C16 C17 C18 121.1(2) no
C16 C17 H171 119.9 no
C18 C17 H171 119.0 no
C17 C18 C19 119.9(2) no
C17 C18 H181 120.5 no
C19 C18 H181 119.5 no
C18 C19 C20 120.4(2) no
C18 C19 H191 119.2 no
C20 C19 H191 120.3 no
C19 C20 C21 119.3(2) no
C19 C20 H201 120.9 no
C21 C20 H201 119.8 no
C16 C21 C20 122.0(2) no
C16 C21 H211 118.9 no
C20 C21 H211 119.1 no
Si9 C22 C23 112.14(16) no
Si9 C22 C24 107.06(14) no
C23 C22 C24 107.7(2) no
Si9 C22 C25 111.02(16) no
C23 C22 C25 110.05(18) no
C24 C22 C25 108.7(2) no
C22 C23 H231 106.2 no
C22 C23 H232 112.6 no
H231 C23 H232 107.3 no
C22 C23 H233 112.2 no
H231 C23 H233 108.1 no
H232 C23 H233 110.1 no
C22 C24 H241 108.5 no
C22 C24 H242 111.1 no
H241 C24 H242 108.7 no
C22 C24 H243 109.5 no
H241 C24 H243 109.6 no
H242 C24 H243 109.4 no
C22 C25 H251 107.8 no
C22 C25 H252 110.8 no
H251 C25 H252 108.7 no
C22 C25 H253 111.5 no
H251 C25 H253 108.5 no
H252 C25 H253 109.4 no
C6 C26 O27 110.39(16) no
C6 C26 O31 124.78(19) no
O27 C26 O31 124.82(19) no
C26 O27 C28 117.98(16) no
O27 C28 C29 107.4(3) no
O27 C28 C30 107.0(2) no
C29 C28 C30 114.0(4) no
O27 C28 H281 108.2 no
C29 C28 H281 115.8 no
C30 C28 H281 104.1 no
C28 C29 H291 109.0 no
C28 C29 H292 100.3 no
H291 C29 H292 111.7 no
C28 C29 H293 112.7 no
H291 C29 H293 113.3 no
H292 C29 H293 109.2 no
C28 C30 H301 109.3 no
C28 C30 H302 112.3 no
H301 C30 H302 112.8 no
C28 C30 H303 106.0 no
H301 C30 H303 107.7 no
H302 C30 H303 108.4 no
Si1 C32 C33 107.06(16) no
Si1 C32 C34 111.17(16) no
C33 C32 C34 109.61(19) no
Si1 C32 C35 112.03(13) no
C33 C32 C35 107.4(2) no
C34 C32 C35 109.4(2) no
C32 C33 H331 111.3 no
C32 C33 H332 111.8 no
H331 C33 H332 107.7 no
C32 C33 H333 112.5 no
H331 C33 H333 105.3 no
H332 C33 H333 107.9 no
C32 C34 H341 108.1 no
C32 C34 H342 109.9 no
H341 C34 H342 108.3 no
C32 C34 H343 110.1 no
H341 C34 H343 110.4 no
H342 C34 H343 110.1 no
C32 C35 H351 109.7 no
C32 C35 H352 111.7 no
H351 C35 H352 108.7 no
C32 C35 H353 108.9 no
H351 C35 H353 109.3 no
H352 C35 H353 108.6 no
Si1 C36 C37 120.23(16) no
Si1 C36 C41 122.72(17) no
C37 C36 C41 116.8(2) no
C36 C37 C38 121.6(2) no
C36 C37 H371 119.1 no
C38 C37 H371 119.1 no
C37 C38 C39 120.4(2) no
C37 C38 H381 118.8 no
C39 C38 H381 120.7 no
C38 C39 C40 119.4(2) no
C38 C39 H391 119.7 no
C40 C39 H391 120.8 no
C39 C40 C41 120.4(3) no
C39 C40 H401 121.3 no
C41 C40 H401 118.3 no
C40 C41 C36 121.3(2) no
C40 C41 H411 119.2 no
C36 C41 H411 119.4 no
Si1 C42 C43 121.59(17) no
Si1 C42 C47 121.01(16) no
C43 C42 C47 117.36(19) no
C42 C43 C44 121.5(2) no
C42 C43 H431 120.2 no
C44 C43 H431 118.2 no
C43 C44 C45 119.9(2) no
C43 C44 H441 120.6 no
C45 C44 H441 119.5 no
C44 C45 C46 119.8(2) no
C44 C45 H451 119.9 no
C46 C45 H451 120.3 no
C45 C46 C47 120.3(2) no
C45 C46 H461 119.7 no
C47 C46 H461 120.0 no
C42 C47 C46 121.1(2) no
C42 C47 H471 118.8 no
C46 C47 H471 120.1 no

loop_
_geom_bond_atom_site_label_1
_geom_bond_atom_site_label_2
_geom_bond_distance
_geom_bond_publ_flag
Si101 O102 1.6478(16) no
Si101 C132 1.887(2) no
Si101 C136 1.876(2) no
Si101 C142 1.874(2) no
O102 C103 1.411(2) no
C103 C104 1.515(3) no
C103 C107 1.540(3) no
C103 H1031 0.956 no
C104 O105 1.428(3) no
C104 H1041 0.986 no
C104 H1042 0.952 no
O105 C106 1.427(2) no
C106 C107 1.547(3) no
C106 C126 1.522(3) no
C106 H1061 0.981 no
C107 O108 1.408(2) no
C107 H1071 0.986 no
O108 Si109 1.6469(15) no
Si109 C110 1.879(2) no
Si109 C116 1.880(2) no
Si109 C122 1.893(2) no
C110 C111 1.392(3) no
C110 C115 1.403(3) no
C111 C112 1.397(3) no
C111 H1111 0.937 no
C112 C113 1.381(4) no
C112 H1121 0.956 no
C113 C114 1.380(4) no
C113 H1131 0.935 no
C114 C115 1.386(3) no
C114 H1141 0.953 no
C115 H1151 0.946 no
C116 C117 1.390(3) no
C116 C121 1.402(3) no
C117 C118 1.379(4) no
C117 H1171 0.939 no
C118 C119 1.374(5) no
C118 H1181 0.921 no
C119 C120 1.373(4) no
C119 H1191 0.931 no
C120 C121 1.383(3) no
C120 H1201 0.963 no
C121 H1211 0.971 no
C122 C123 1.538(3) no
C122 C124 1.538(3) no
C122 C148 1.530(3) no
C123 H1231 0.971 no
C123 H1232 0.953 no
C123 H1233 0.965 no
C124 H1241 0.960 no
C124 H1242 0.975 no
C124 H1243 0.986 no
C125 C132 1.541(3) no
C125 H1251 0.964 no
C125 H1252 0.967 no
C125 H1253 0.969 no
C148 H1481 1.011 no
C148 H1482 0.967 no
C148 H1483 0.974 no
C126 O127 1.323(2) no
C126 O131 1.186(2) no
O127 C128 1.461(3) no
C128 C129 1.473(5) no
C128 C130 1.477(4) no
C128 H1281 1.006 no
C129 H1291 0.969 no
C129 H1292 0.987 no
C129 H1293 0.959 no
C130 H1301 0.962 no
C130 H1302 0.954 no
C130 H1303 0.958 no
C132 C133 1.528(3) no
C132 C134 1.541(4) no
C133 H1331 0.975 no
C133 H1332 0.970 no
C133 H1333 0.973 no
C134 H1341 0.969 no
C134 H1342 0.988 no
C134 H1343 0.991 no
C136 C137 1.395(3) no
C136 C141 1.400(3) no
C137 C138 1.389(3) no
C137 H1371 0.945 no
C138 C139 1.377(4) no
C138 H1381 0.957 no
C139 C140 1.380(4) no
C139 H1391 0.958 no
C140 C141 1.390(3) no
C140 H1401 0.938 no
C141 H1411 0.957 no
C142 C143 1.401(3) no
C142 C147 1.391(3) no
C143 C144 1.389(3) no
C143 H1431 0.967 no
C144 C145 1.374(4) no
C144 H1441 0.949 no
C145 C146 1.376(3) no
C145 H1451 0.938 no
C146 C147 1.397(3) no
C146 H1461 0.952 no
C147 H1471 0.945 no
Si1 O2 1.6354(15) no
Si1 C32 1.891(2) no
Si1 C36 1.879(2) no
Si1 C42 1.876(2) no
O2 C3 1.408(2) no
C3 C4 1.528(3) no
C3 C7 1.537(3) no
C3 H31 0.988 no
C4 O5 1.439(3) no
C4 H41 0.968 no
C4 H42 0.966 no
O5 C6 1.418(2) no
C6 C7 1.538(3) no
C6 C26 1.522(3) no
C6 H61 0.983 no
C7 O8 1.404(2) no
C7 H71 1.005 no
O8 Si9 1.6512(16) no
Si9 C10 1.880(2) no
Si9 C16 1.877(2) no
Si9 C22 1.887(2) no
C10 C11 1.392(3) no
C10 C15 1.402(3) no
C11 C12 1.390(3) no
C11 H111 0.983 no
C12 C13 1.380(3) no
C12 H121 0.957 no
C13 C14 1.377(3) no
C13 H131 0.932 no
C14 C15 1.390(3) no
C14 H141 0.941 no
C15 H151 0.940 no
C16 C17 1.398(3) no
C16 C21 1.399(3) no
C17 C18 1.395(3) no
C17 H171 0.935 no
C18 C19 1.378(4) no
C18 H181 0.947 no
C19 C20 1.383(4) no
C19 H191 0.932 no
C20 C21 1.388(3) no
C20 H201 0.939 no
C21 H211 0.937 no
C22 C23 1.532(3) no
C22 C24 1.542(3) no
C22 C25 1.530(3) no
C23 H231 0.977 no
C23 H232 0.976 no
C23 H233 0.957 no
C24 H241 0.978 no
C24 H242 0.987 no
C24 H243 0.988 no
C25 H251 0.976 no
C25 H252 0.986 no
C25 H253 0.999 no
C26 O27 1.325(2) no
C26 O31 1.195(2) no
O27 C28 1.475(3) no
C28 C29 1.446(5) no
C28 C30 1.491(5) no
C28 H281 0.956 no
C29 H291 0.972 no
C29 H292 1.016 no
C29 H293 0.959 no
C30 H301 0.977 no
C30 H302 0.975 no
C30 H303 0.968 no
C32 C33 1.535(3) no
C32 C34 1.524(3) no
C32 C35 1.545(3) no
C33 H331 0.945 no
C33 H332 0.966 no
C33 H333 0.971 no
C34 H341 0.977 no
C34 H342 0.967 no
C34 H343 0.968 no
C35 H351 0.982 no
C35 H352 0.957 no
C35 H353 0.949 no
C36 C37 1.399(3) no
C36 C41 1.391(3) no
C37 C38 1.389(3) no
C37 H371 0.930 no
C38 C39 1.364(4) no
C38 H381 0.944 no
C39 C40 1.381(4) no
C39 H391 0.952 no
C40 C41 1.392(4) no
C40 H401 0.919 no
C41 H411 0.927 no
C42 C43 1.402(3) no
C42 C47 1.396(3) no
C43 C44 1.390(3) no
C43 H431 0.946 no
C44 C45 1.381(4) no
C44 H441 0.958 no
C45 C46 1.381(4) no
C45 H451 0.951 no
C46 C47 1.394(3) no
C46 H461 0.933 no
C47 H471 0.945 no

loop_
_cod_related_entry_id
_cod_related_entry_database
_cod_related_entry_code
1 ChemSpider 24734337
